data_4500041
loop_
_publ_author_name
'Fatima Helzy'
'Thierry Maris'
'James D. Wuest'

_publ_section_title
;
 Engineering Hydrogen-Bonded Molecular Crystals Built from
 1,3,5-Substituted Derivatives of Benzene:
 6,6',6''-(1,3,5-Phenylene)tris-1,3,5-triazine-2,4-diamines
;
_journal_name_full 'Cryst. Growth & Design'
_journal_page_first 1547
_journal_page_last 1553
_journal_paper_doi 10.1021/cg700798z
_journal_volume 8
_journal_year 2008
_chemical_formula_moiety 'C21 H27 N15, 4(C2 H6 O S), 3(H2 O)'
_chemical_formula_sum 'C29 H57 N15 O7 S4'
_chemical_formula_weight 856.14
_chemical_name_systematic
; 
 ? 
;
_space_group_IT_number 4
_symmetry_cell_setting monoclinic
_symmetry_space_group_name_Hall 'P 2yb'
_symmetry_space_group_name_H-M 'P 1 21 1'
_atom_sites_solution_hydrogens geom
_atom_sites_solution_primary direct
_atom_sites_solution_secondary difmap
_audit_creation_method SHELXL-97
_cell_angle_alpha 90.00
_cell_angle_beta 102.435(1)
_cell_angle_gamma 90.00
_cell_formula_units_Z 2
_cell_length_a 11.8963(2)
_cell_length_b 13.2249(3)
_cell_length_c 14.5323(2)
_cell_measurement_reflns_used 9630
_cell_measurement_temperature 295(2)
_cell_measurement_theta_max 72.75
_cell_measurement_theta_min 3.10
_cell_volume 2232.69(7)
_computing_cell_refinement 'SAINT (Bruker, 1999)'
_computing_data_collection 'SMART (Bruker, 1999)'
_computing_data_reduction 'SAINT (Bruker, 1999)'
_computing_molecular_graphics 'SHELXTL (Bruker, 1997)'
_computing_publication_material 'SHELXL97 (Sheldrick, 1997)'
_computing_structure_refinement 'SHELXL97 (Sheldrick, 1997)'
_computing_structure_solution 'SHELXS97 (Sheldrick, 1997)'
_diffrn_ambient_temperature 295(2)
_diffrn_detector_area_resol_mean 5.5
_diffrn_measured_fraction_theta_full 1.000
_diffrn_measured_fraction_theta_max 1.000
_diffrn_measurement_device_type 'Bruker AXS Smart 2K/Platform'
_diffrn_measurement_method \w
_diffrn_radiation_monochromator graphite
_diffrn_radiation_source 'fine-focus sealed tube'
_diffrn_radiation_type CuK\a
_diffrn_radiation_wavelength 1.54178
_diffrn_reflns_av_R_equivalents 0.045
_diffrn_reflns_av_sigmaI/netI 0.054
_diffrn_reflns_limit_h_max 14
_diffrn_reflns_limit_h_min -14
_diffrn_reflns_limit_k_max 16
_diffrn_reflns_limit_k_min -16
_diffrn_reflns_limit_l_max 18
_diffrn_reflns_limit_l_min -18
_diffrn_reflns_number 26985
_diffrn_reflns_theta_full 72.74
_diffrn_reflns_theta_max 72.74
_diffrn_reflns_theta_min 3.11
_diffrn_standards_decay_% 0.01
_diffrn_standards_number 206
_exptl_absorpt_coefficient_mu 2.441
_exptl_absorpt_correction_T_max 0.6910
_exptl_absorpt_correction_T_min 0.2922
_exptl_absorpt_correction_type multi-scan
_exptl_absorpt_process_details sadabs
_exptl_crystal_colour colourless
_exptl_crystal_density_diffrn 1.273
_exptl_crystal_density_method 'not measured'
_exptl_crystal_description block
_exptl_crystal_F_000 912
_exptl_crystal_size_max 0.60
_exptl_crystal_size_mid 0.50
_exptl_crystal_size_min 0.15
_refine_diff_density_max 0.363
_refine_diff_density_min -0.323
_refine_diff_density_rms 0.085
_refine_ls_abs_structure_details 'Flack H D (1983), Acta Cryst. A39, 876-881'
_refine_ls_abs_structure_Flack 0.084(19)
_refine_ls_extinction_method none
_refine_ls_goodness_of_fit_ref 1.089
_refine_ls_hydrogen_treatment constr
_refine_ls_matrix_type full
_refine_ls_number_parameters 499
_refine_ls_number_reflns 8408
_refine_ls_number_restraints 1
_refine_ls_restrained_S_all 1.089
_refine_ls_R_factor_all 0.0892
_refine_ls_R_factor_gt 0.0687
_refine_ls_shift/su_max 0.003
_refine_ls_shift/su_mean 0.002
_refine_ls_structure_factor_coef Fsqd
_refine_ls_weighting_details 'calc w=1/[\s^2^(Fo^2^)+(0.1749P)^2^+0.0941P] where P=(Fo^2^+2Fc^2^)/3'
_refine_ls_weighting_scheme calc
_refine_ls_wR_factor_gt 0.1803
_refine_ls_wR_factor_ref 0.2134
_reflns_number_gt 4647
_reflns_number_total 8408
_reflns_threshold_expression >2\s(I)
_cod_data_source_file deposit.cif
_cod_data_source_block jiw309
_cod_original_sg_symbol_H-M P21
_cod_database_code 4500041

loop_
_symmetry_equiv_pos_as_xyz
'x, y, z'
'-x, y+1/2, -z'

loop_
_atom_site_label
_atom_site_type_symbol
_atom_site_fract_x
_atom_site_fract_y
_atom_site_fract_z
_atom_site_U_iso_or_equiv
_atom_site_adp_type
_atom_site_occupancy
_atom_site_symmetry_multiplicity
_atom_site_calc_flag
_atom_site_refinement_flags
C1 C 0.27330(16) 0.74613(17) 0.57563(16) 0.0235(4) Uani 1 1 d U
C7 C 0.25222(19) 0.83706(19) 0.51258(16) 0.0274(4) Uani 1 1 d U
N1 N 0.14530(19) 0.87705(19) 0.49040(19) 0.0364(5) Uani 1 1 d U
C8 C 0.1382(2) 0.9583(2) 0.43312(18) 0.0321(5) Uani 1 1 d U
N2 N 0.2230(2) 1.0026(2) 0.39869(18) 0.0397(5) Uani 1 1 d U
C9 C 0.3247(2) 0.9548(2) 0.42711(17) 0.0300(4) Uani 1 1 d U
N3 N 0.34506(18) 0.8729(2) 0.48376(19) 0.0393(5) Uani 1 1 d U
N4 N 0.0328(2) 0.9990(2) 0.4100(2) 0.0501(7) Uani 1 1 d U
H4A H -0.0227 0.9731 0.4314 0.060 Uiso 1 1 calc R
H4B H 0.0207 1.0510 0.3737 0.060 Uiso 1 1 calc R
N5 N 0.4141(2) 0.9919(2) 0.3964(2) 0.0423(6) Uani 1 1 d U
H5A H 0.4054 1.0440 0.3602 0.051 Uiso 1 1 calc R
H5B H 0.4806 0.9637 0.4128 0.051 Uiso 1 1 calc R
C2 C 0.30719(17) 0.74874(16) 0.67315(16) 0.0238(4) Uani 1 1 d U
C10 C 0.3289(3) 0.8519(2) 0.72474(19) 0.0379(5) Uani 1 1 d U
H10A H 0.3927 0.8453 0.7786 0.046 Uiso 1 1 calc R
H10B H 0.3499 0.9018 0.6825 0.046 Uiso 1 1 calc R
C11 C 0.2251(4) 0.8873(3) 0.7571(3) 0.0663(11) Uani 1 1 d U
H11A H 0.2019 0.8366 0.7965 0.099 Uiso 1 1 calc R
H11B H 0.1637 0.8993 0.7035 0.099 Uiso 1 1 calc R
H11C H 0.2428 0.9488 0.7923 0.099 Uiso 1 1 calc R
C3 C 0.32210(16) 0.65662(18) 0.72107(16) 0.0242(4) Uani 1 1 d U
C12 C 0.3434(2) 0.65189(19) 0.82609(16) 0.0288(4) Uani 1 1 d U
N6 N 0.25042(19) 0.6327(2) 0.86047(16) 0.0379(5) Uani 1 1 d U
C13 C 0.2697(3) 0.6293(2) 0.9546(2) 0.0402(6) Uani 1 1 d U
N7 N 0.3713(2) 0.6416(3) 1.01391(16) 0.0479(6) Uani 1 1 d U
C14 C 0.4573(2) 0.6614(3) 0.96998(19) 0.0430(6) Uani 1 1 d U
N8 N 0.45002(17) 0.6676(2) 0.87715(15) 0.0343(5) Uani 1 1 d U
N9 N 0.1790(3) 0.6090(3) 0.99205(19) 0.0557(8) Uani 1 1 d U
H9A H 0.1875 0.6044 1.0522 0.067 Uiso 1 1 calc R
H9B H 0.1122 0.6007 0.9560 0.067 Uiso 1 1 calc R
N10 N 0.5611(2) 0.6762(3) 1.02630(19) 0.0564(8) Uani 1 1 d U
H10C H 0.6196 0.6891 1.0022 0.068 Uiso 1 1 calc R
H10D H 0.5693 0.6728 1.0865 0.068 Uiso 1 1 calc R
C4 C 0.30940(18) 0.56430(17) 0.67470(18) 0.0268(4) Uani 1 1 d U
C15 C 0.3332(3) 0.4629(2) 0.7277(2) 0.0399(6) Uani 1 1 d U
H15A H 0.3717 0.4186 0.6911 0.048 Uiso 1 1 calc R
H15B H 0.3865 0.4756 0.7871 0.048 Uiso 1 1 calc R
C16 C 0.2316(5) 0.4073(3) 0.7481(4) 0.0700(11) Uani 1 1 d U
H16A H 0.1902 0.3754 0.6916 0.105 Uiso 1 1 calc R
H16B H 0.1819 0.4540 0.7706 0.105 Uiso 1 1 calc R
H16C H 0.2577 0.3567 0.7953 0.105 Uiso 1 1 calc R
C5 C 0.27408(19) 0.56418(18) 0.57710(18) 0.0280(4) Uani 1 1 d U
C17 C 0.25838(19) 0.46943(17) 0.51920(17) 0.0263(4) Uani 1 1 d U
N11 N 0.35115(17) 0.42938(17) 0.49360(15) 0.0296(4) Uani 1 1 d U
C18 C 0.3327(2) 0.3450(2) 0.44095(19) 0.0334(5) Uani 1 1 d U
N12 N 0.2309(2) 0.2978(2) 0.4127(2) 0.0406(5) Uani 1 1 d U
C19 C 0.1443(2) 0.3437(2) 0.44191(19) 0.0321(5) Uani 1 1 d U
N13 N 0.15276(18) 0.42927(19) 0.49445(16) 0.0324(4) Uani 1 1 d U
N14 N 0.4237(2) 0.3032(3) 0.4156(3) 0.0559(8) Uani 1 1 d U
H14A H 0.4906 0.3304 0.4330 0.067 Uiso 1 1 calc R
H14B H 0.4154 0.2492 0.3819 0.067 Uiso 1 1 calc R
N15 N 0.0398(2) 0.3026(2) 0.4168(2) 0.0451(6) Uani 1 1 d U
H15C H 0.0298 0.2486 0.3831 0.054 Uiso 1 1 calc R
H15D H -0.0177 0.3301 0.4343 0.054 Uiso 1 1 calc R
C6 C 0.25414(16) 0.65464(18) 0.52771(15) 0.0248(4) Uani 1 1 d U
C20 C 0.2092(2) 0.6526(3) 0.41987(17) 0.0370(5) Uani 1 1 d U
H20A H 0.2393 0.5928 0.3950 0.044 Uiso 1 1 calc R
H20B H 0.2395 0.7111 0.3930 0.044 Uiso 1 1 calc R
C21 C 0.0764(3) 0.6527(4) 0.3866(3) 0.0615(9) Uani 1 1 d U
H21A H 0.0452 0.7106 0.4120 0.092 Uiso 1 1 calc R
H21B H 0.0456 0.5922 0.4081 0.092 Uiso 1 1 calc R
H21C H 0.0562 0.6552 0.3190 0.092 Uiso 1 1 calc R
S30 S 0.38775(15) 0.1815(2) 0.67705(11) 0.1105(7) Uani 1 1 d U
O30 O 0.3935(4) 0.1536(8) 0.7715(3) 0.140(3) Uani 1 1 d U
C30 C 0.2637(6) 0.1395(7) 0.6052(4) 0.0964(17) Uani 1 1 d U
H30A H 0.1991 0.1590 0.6309 0.145 Uiso 1 1 calc R
H30B H 0.2661 0.0671 0.6005 0.145 Uiso 1 1 calc R
H30C H 0.2562 0.1686 0.5437 0.145 Uiso 1 1 calc R
C31 C 0.4897(6) 0.1293(10) 0.6248(5) 0.121(3) Uani 1 1 d U
H31A H 0.4571 0.0729 0.5867 0.181 Uiso 1 1 calc R
H31B H 0.5536 0.1067 0.6725 0.181 Uiso 1 1 calc R
H31C H 0.5156 0.1790 0.5859 0.181 Uiso 1 1 calc R
S40 S 0.10485(10) 0.19016(18) 0.97226(11) 0.0933(5) Uani 1 1 d U
O40 O 0.2183(4) 0.2316(7) 1.0139(4) 0.143(3) Uani 1 1 d U
C40 C 0.0311(10) 0.2768(10) 0.8846(10) 0.146(3) Uani 1 1 d U
H40A H 0.0636 0.2729 0.8297 0.218 Uiso 1 1 calc R
H40B H 0.0393 0.3443 0.9093 0.218 Uiso 1 1 calc R
H40C H -0.0491 0.2593 0.8679 0.218 Uiso 1 1 calc R
C41 C 0.1209(7) 0.1009(8) 0.8821(6) 0.113(2) Uani 1 1 d U
H41A H 0.1658 0.0443 0.9106 0.169 Uiso 1 1 calc R
H41B H 0.1592 0.1330 0.8381 0.169 Uiso 1 1 calc R
H41C H 0.0464 0.0779 0.8497 0.169 Uiso 1 1 calc R
S50 S 0.22923(15) 0.47088(11) 0.22642(7) 0.0831(4) Uani 1 1 d U
O50 O 0.1809(4) 0.5685(3) 0.1805(3) 0.0863(10) Uani 1 1 d U
C50 C 0.3271(7) 0.4242(7) 0.1590(5) 0.0995(17) Uani 1 1 d U
H50A H 0.3799 0.4769 0.1514 0.149 Uiso 1 1 calc R
H50B H 0.2849 0.4028 0.0983 0.149 Uiso 1 1 calc R
H50C H 0.3691 0.3680 0.1912 0.149 Uiso 1 1 calc R
C51 C 0.1220(7) 0.3750(6) 0.1837(5) 0.0984(17) Uani 1 1 d U
H51A H 0.1020 0.3769 0.1161 0.148 Uiso 1 1 calc R
H51B H 0.0546 0.3878 0.2083 0.148 Uiso 1 1 calc R
H51C H 0.1525 0.3096 0.2041 0.148 Uiso 1 1 calc R
S60 S 0.26690(16) 0.86080(16) 0.06189(14) 0.0980(5) Uani 1 1 d U
O60 O 0.1770(6) 0.9380(6) 0.0684(5) 0.1268(19) Uani 1 1 d U
C60 C 0.3092(10) 0.8138(13) 0.1721(7) 0.154(4) Uani 1 1 d U
H60A H 0.2435 0.7876 0.1928 0.231 Uiso 1 1 calc R
H60B H 0.3440 0.8667 0.2140 0.231 Uiso 1 1 calc R
H60C H 0.3640 0.7606 0.1721 0.231 Uiso 1 1 calc R
C61 C 0.3893(8) 0.9247(9) 0.0538(13) 0.175(5) Uani 1 1 d U
H61A H 0.4489 0.8771 0.0495 0.262 Uiso 1 1 calc R
H61B H 0.4136 0.9661 0.1087 0.262 Uiso 1 1 calc R
H61C H 0.3741 0.9666 -0.0014 0.262 Uiso 1 1 calc R
O1 O 0.97452(18) 0.1563(2) 0.26265(15) 0.0456(5) Uani 1 1 d .
H1A H 0.9144 0.1380 0.2233 0.081 Uiso 1 1 d R
H1B H 1.0302 0.1257 0.2466 0.081 Uiso 1 1 d R
O2 O 0.6121(2) 0.6595(2) 0.74941(17) 0.0534(6) Uani 1 1 d .
H2A H 0.6786 0.6335 0.7560 0.080 Uiso 1 1 d R
H2B H 0.5618 0.6323 0.7751 0.080 Uiso 1 1 d R
O3 O 0.8404(3) 0.5830(4) 0.7963(2) 0.0786(10) Uani 1 1 d .
H3A H 0.8345 0.5400 0.8385 0.118 Uiso 1 1 d R
H3B H 0.8246 0.5770 0.7367 0.118 Uiso 1 1 d R

loop_
_atom_site_aniso_label
_atom_site_aniso_U_11
_atom_site_aniso_U_22
_atom_site_aniso_U_33
_atom_site_aniso_U_23
_atom_site_aniso_U_13
_atom_site_aniso_U_12
C1 0.0216(8) 0.0268(7) 0.0226(8) 0.0000(5) 0.0061(7) -0.0019(6)
C7 0.0264(8) 0.0434(9) 0.0183(9) 0.0047(7) 0.0176(7) 0.0023(7)
N1 0.0330(9) 0.0485(11) 0.0382(12) 0.0146(8) 0.0296(8) 0.0121(8)
C8 0.0265(8) 0.0449(11) 0.0277(11) 0.0077(8) 0.0112(8) -0.0027(7)
N2 0.0328(8) 0.0538(13) 0.0298(10) 0.0181(10) 0.0236(8) 0.0071(8)
C9 0.0311(8) 0.0450(11) 0.0199(10) 0.0035(8) 0.0199(8) 0.0012(8)
N3 0.0246(8) 0.0564(13) 0.0403(12) 0.0177(9) 0.0166(8) -0.0015(8)
N4 0.0335(9) 0.0649(15) 0.0617(16) 0.0348(13) 0.0295(11) 0.0112(9)
N5 0.0294(8) 0.0574(13) 0.0452(13) 0.0230(10) 0.0203(9) 0.0041(9)
C2 0.0246(8) 0.0252(7) 0.0222(8) -0.0003(6) 0.0064(7) -0.0001(7)
C10 0.0515(13) 0.0378(9) 0.0232(10) -0.0058(8) 0.0065(10) -0.0054(10)
C11 0.089(2) 0.061(2) 0.053(2) -0.0247(16) 0.0270(19) 0.0228(18)
C3 0.0218(7) 0.0288(7) 0.0238(7) 0.0029(6) 0.0089(6) 0.0008(7)
C12 0.0371(8) 0.0302(8) 0.0246(7) 0.0051(7) 0.0191(6) -0.0064(8)
N6 0.0370(8) 0.0582(14) 0.0246(8) 0.0098(9) 0.0185(6) -0.0052(9)
C13 0.0469(9) 0.0569(15) 0.0239(9) -0.0002(10) 0.0239(7) -0.0002(11)
N7 0.0456(9) 0.0474(19) 0.0284(8) 0.0040(11) 0.0219(6) 0.0108(12)
C14 0.0442(9) 0.0688(17) 0.0214(8) 0.0019(12) 0.0198(7) 0.0022(12)
N8 0.0339(7) 0.0537(12) 0.0213(7) 0.0000(8) 0.0198(6) 0.0020(8)
N9 0.0495(10) 0.0525(2) 0.0348(11) 0.0125(13) 0.0236(9) -0.0027(13)
N10 0.0428(9) 0.104(3) 0.0264(10) 0.0066(13) 0.0140(7) 0.0090(13)
C4 0.0242(9) 0.0276(7) 0.0283(8) 0.0016(6) 0.0049(8) 0.0027(7)
C15 0.0588(15) 0.0313(8) 0.0363(12) 0.0100(9) 0.0247(12) 0.0128(10)
C16 0.089(3) 0.0557(17) 0.078(3) 0.0040(17) 0.047(2) -0.0164(18)
C5 0.0272(9) 0.0300(7) 0.0277(8) 0.0009(6) 0.0074(7) 0.0035(7)
C17 0.0281(8) 0.0319(8) 0.0263(9) 0.0039(7) 0.0225(7) 0.0000(6)
N11 0.0243(8) 0.0432(9) 0.0258(9) -0.0014(7) 0.0149(7) 0.0044(6)
C18 0.0304(8) 0.0461(11) 0.0306(12) -0.0055(9) 0.0214(8) 0.0013(8)
N12 0.0347(8) 0.0500(12) 0.0462(14) -0.0154(10) 0.0290(9) -0.0045(8)
C19 0.0313(9) 0.0416(11) 0.0302(12) -0.0038(9) 0.0220(9) -0.0007(8)
N13 0.0257(7) 0.0497(10) 0.0274(10) -0.0092(8) 0.0179(7) 0.0000(7)
N14 0.0322(9) 0.0725(17) 0.0716(19) -0.0407(15) 0.0273(11) -0.0049(10)
N15 0.0349(9) 0.0553(13) 0.0543(15) -0.0197(11) 0.0306(10) -0.0086(9)
C6 0.0235(7) 0.0303(7) 0.0212(8) -0.0017(7) 0.0067(6) 0.0011(8)
C20 0.0416(10) 0.0554(13) 0.0169(8) -0.0009(8) 0.0130(8) 0.0065(11)
C21 0.0453(12) 0.096(2) 0.0361(14) -0.0033(18) -0.0073(10) 0.0103(17)
S30 0.0953(9) 0.180(2) 0.0625(7) -0.0370(10) 0.0288(6) -0.0082(10)
O30 0.102(3) 0.272(8) 0.0503(13) -0.040(2) 0.0206(14) 0.011(4)
C30 0.101(2) 0.123(5) 0.058(2) 0.021(3) 0.0045(19) -0.002(3)
C31 0.110(3) 0.196(10) 0.070(3) -0.008(5) 0.043(3) 0.015(5)
S40 0.0613(6) 0.1505(14) 0.0767(8) -0.0203(8) 0.0339(5) -0.0067(7)
O40 0.0640(16) 0.252(8) 0.124(4) -0.101(4) 0.0451(19) -0.022(2)
C40 0.143(6) 0.124(6) 0.175(10) 0.020(5) 0.033(5) 0.004(5)
C41 0.100(4) 0.143(6) 0.095(4) -0.034(3) 0.020(3) 0.001(3)
S50 0.1388(11) 0.0838(7) 0.0295(4) 0.0070(4) 0.0245(5) -0.0099(7)
O50 0.139(3) 0.0795(15) 0.0582(18) 0.0079(13) 0.059(2) 0.0038(15)
C50 0.094(3) 0.121(5) 0.080(3) 0.008(3) 0.011(2) 0.022(3)
C51 0.129(4) 0.090(2) 0.079(4) 0.012(3) 0.031(3) -0.014(3)
S60 0.1023(10) 0.0975(10) 0.0892(10) -0.0137(8) 0.0086(8) -0.0002(8)
O60 0.134(3) 0.129(4) 0.110(4) -0.032(3) 0.013(3) 0.025(3)
C60 0.160(8) 0.204(10) 0.076(3) -0.015(4) -0.004(4) 0.043(7)
C61 0.092(3) 0.115(6) 0.289(14) 0.053(8) -0.021(5) -0.007(3)
O1 0.0432(9) 0.0612(11) 0.0324(9) -0.0096(10) 0.0075(7) -0.0051(9)
O2 0.0540(11) 0.0712(14) 0.0464(12) -0.0116(11) 0.0350(9) 0.0072(11)
O3 0.0666(16) 0.126(3) 0.0557(16) -0.0229(19) 0.0382(13) -0.0161(18)

loop_
_atom_type_symbol
_atom_type_description
_atom_type_scat_dispersion_real
_atom_type_scat_dispersion_imag
_atom_type_scat_source
C C 0.0181 0.0091 'International Tables Vol C Tables 4.2.6.8 and 6.1.1.4'
H H 0.0000 0.0000 'International Tables Vol C Tables 4.2.6.8 and 6.1.1.4'
N N 0.0311 0.0180 'International Tables Vol C Tables 4.2.6.8 and 6.1.1.4'
S S 0.3331 0.5567 'International Tables Vol C Tables 4.2.6.8 and 6.1.1.4'
O O 0.0492 0.0322 'International Tables Vol C Tables 4.2.6.8 and 6.1.1.4'

loop_
_geom_angle_atom_site_label_1
_geom_angle_atom_site_label_2
_geom_angle_atom_site_label_3
_geom_angle
C2 C1 C6 120.9(2)
C2 C1 C7 125.3(2)
C6 C1 C7 113.8(2)
N3 C7 N1 125.5(2)
N3 C7 C1 115.6(2)
N1 C7 C1 119.0(2)
C8 N1 C7 112.9(2)
N4 C8 N1 113.9(2)
N4 C8 N2 117.7(2)
N1 C8 N2 128.3(2)
C9 N2 C8 112.0(2)
N5 C9 N2 116.9(2)
N5 C9 N3 116.6(2)
N2 C9 N3 126.4(2)
C7 N3 C9 114.8(2)
C8 N4 H4A 120.0
C8 N4 H4B 120.0
H4A N4 H4B 120.0
C9 N5 H5A 120.0
C9 N5 H5B 120.0
H5A N5 H5B 120.0
C1 C2 C3 117.7(2)
C1 C2 C10 119.8(2)
C3 C2 C10 122.5(2)
C11 C10 C2 111.5(3)
C11 C10 H10A 109.3
C2 C10 H10A 109.3
C11 C10 H10B 109.3
C2 C10 H10B 109.3
H10A C10 H10B 108.0
C10 C11 H11A 109.5
C10 C11 H11B 109.5
H11A C11 H11B 109.5
C10 C11 H11C 109.5
H11A C11 H11C 109.5
H11B C11 H11C 109.5
C4 C3 C2 122.5(2)
C4 C3 C12 115.9(2)
C2 C3 C12 121.5(2)
N6 C12 N8 125.8(2)
N6 C12 C3 114.8(2)
N8 C12 C3 119.42(19)
C12 N6 C13 114.6(2)
N7 C13 N9 117.4(2)
N7 C13 N6 126.0(2)
N9 C13 N6 116.6(3)
C13 N7 C14 113.2(2)
N8 C14 N10 117.3(3)
N8 C14 N7 127.0(3)
N10 C14 N7 115.7(2)
C14 N8 C12 113.4(2)
C13 N9 H9A 120.0
C13 N9 H9B 120.0
H9A N9 H9B 120.0
C14 N10 H10C 120.0
C14 N10 H10D 120.0
H10C N10 H10D 120.0
C3 C4 C5 118.3(2)
C3 C4 C15 122.3(2)
C5 C4 C15 119.4(2)
C16 C15 C4 117.2(3)
C16 C15 H15A 108.0
C4 C15 H15A 108.0
C16 C15 H15B 108.0
C4 C15 H15B 108.0
H15A C15 H15B 107.2
C15 C16 H16A 109.5
C15 C16 H16B 109.5
H16A C16 H16B 109.5
C15 C16 H16C 109.5
H16A C16 H16C 109.5
H16B C16 H16C 109.5
C6 C5 C4 120.5(2)
C6 C5 C17 116.3(2)
C4 C5 C17 123.2(2)
N13 C17 N11 123.2(2)
N13 C17 C5 118.58(19)
N11 C17 C5 118.3(2)
C18 N11 C17 116.2(2)
N14 C18 N11 117.2(2)
N14 C18 N12 117.0(3)
N11 C18 N12 125.7(2)
C19 N12 C18 113.4(2)
N15 C19 N12 117.6(2)
N15 C19 N13 116.5(2)
N12 C19 N13 125.9(2)
C17 N13 C19 115.7(2)
C18 N14 H14A 120.0
C18 N14 H14B 120.0
H14A N14 H14B 120.0
C19 N15 H15C 120.0
C19 N15 H15D 120.0
H15C N15 H15D 120.0
C5 C6 C1 119.96(19)
C5 C6 C20 119.6(2)
C1 C6 C20 120.5(2)
C6 C20 C21 115.1(2)
C6 C20 H20A 108.5
C21 C20 H20A 108.5
C6 C20 H20B 108.5
C21 C20 H20B 108.5
H20A C20 H20B 107.5
C20 C21 H21A 109.5
C20 C21 H21B 109.5
H21A C21 H21B 109.5
C20 C21 H21C 109.5
H21A C21 H21C 109.5
H21B C21 H21C 109.5
O30 S30 C30 111.4(4)
O30 S30 C31 115.9(4)
C30 S30 C31 101.5(4)
S30 C30 H30A 109.5
S30 C30 H30B 109.5
H30A C30 H30B 109.5
S30 C30 H30C 109.5
H30A C30 H30C 109.5
H30B C30 H30C 109.5
S30 C31 H31A 109.5
S30 C31 H31B 109.5
H31A C31 H31B 109.5
S30 C31 H31C 109.5
H31A C31 H31C 109.5
H31B C31 H31C 109.5
O40 S40 C40 108.7(6)
O40 S40 C41 108.3(3)
C40 S40 C41 90.8(6)
S40 C40 H40A 109.5
S40 C40 H40B 109.5
H40A C40 H40B 109.5
S40 C40 H40C 109.5
H40A C40 H40C 109.5
H40B C40 H40C 109.5
S40 C41 H41A 109.5
S40 C41 H41B 109.5
H41A C41 H41B 109.5
S40 C41 H41C 109.5
H41A C41 H41C 109.5
H41B C41 H41C 109.5
O50 S50 C50 106.5(3)
O50 S50 C51 105.9(3)
C50 S50 C51 93.7(4)
S50 C50 H50A 109.5
S50 C50 H50B 109.5
H50A C50 H50B 109.5
S50 C50 H50C 109.5
H50A C50 H50C 109.5
H50B C50 H50C 109.5
S50 C51 H51A 109.5
S50 C51 H51B 109.5
H51A C51 H51B 109.5
S50 C51 H51C 109.5
H51A C51 H51C 109.5
H51B C51 H51C 109.5
O60 S60 C60 105.2(5)
O60 S60 C61 107.3(5)
C60 S60 C61 99.4(7)
S60 C60 H60A 109.5
S60 C60 H60B 109.5
H60A C60 H60B 109.5
S60 C60 H60C 109.5
H60A C60 H60C 109.5
H60B C60 H60C 109.5
S60 C61 H61A 109.5
S60 C61 H61B 109.5
H61A C61 H61B 109.5
S60 C61 H61C 109.5
H61A C61 H61C 109.5
H61B C61 H61C 109.5
H1A O1 H1B 105.8
H2A O2 H2B 120.3
H3A O3 H3B 129.7

loop_
_geom_bond_atom_site_label_1
_geom_bond_atom_site_label_2
_geom_bond_distance
C1 C2 1.388(3)
C1 C6 1.390(3)
C1 C7 1.500(3)
C7 N3 1.349(3)
C7 N1 1.351(3)
N1 C8 1.351(3)
C8 N4 1.339(4)
C8 N2 1.352(3)
N2 C9 1.349(4)
C9 N5 1.333(3)
C9 N3 1.350(4)
N4 H4A 0.8600
N4 H4B 0.8600
N5 H5A 0.8600
N5 H5B 0.8600
C2 C3 1.396(3)
C2 C10 1.552(3)
C10 C11 1.488(5)
C10 H10A 0.9700
C10 H10B 0.9700
C11 H11A 0.9600
C11 H11B 0.9600
C11 H11C 0.9600
C3 C4 1.387(3)
C3 C12 1.494(3)
C12 N6 1.333(3)
C12 N8 1.341(3)
N6 C13 1.339(4)
C13 N7 1.335(4)
C13 N9 1.336(4)
N7 C14 1.343(4)
C14 N8 1.336(3)
C14 N10 1.341(4)
N9 H9A 0.8600
N9 H9B 0.8600
N10 H10C 0.8600
N10 H10D 0.8600
C4 C5 1.390(4)
C4 C15 1.542(3)
C15 C16 1.498(5)
C15 H15A 0.9700
C15 H15B 0.9700
C16 H16A 0.9600
C16 H16B 0.9600
C16 H16C 0.9600
C5 C6 1.389(3)
C5 C17 1.498(3)
C17 N13 1.340(3)
C17 N11 1.347(3)
N11 C18 1.344(4)
C18 N14 1.336(3)
C18 N12 1.346(4)
N12 C19 1.340(3)
C19 N15 1.334(4)
C19 N13 1.357(3)
N14 H14A 0.8600
N14 H14B 0.8600
N15 H15C 0.8600
N15 H15D 0.8600
C6 C20 1.543(3)
C20 C21 1.549(4)
C20 H20A 0.9700
C20 H20B 0.9700
C21 H21A 0.9600
C21 H21B 0.9600
C21 H21C 0.9600
S30 O30 1.408(6)
S30 C30 1.707(7)
S30 C31 1.709(8)
C30 H30A 0.9600
C30 H30B 0.9600
C30 H30C 0.9600
C31 H31A 0.9600
C31 H31B 0.9600
C31 H31C 0.9600
S40 O40 1.462(5)
S40 C40 1.795(12)
S40 C41 1.804(9)
C40 H40A 0.9600
C40 H40B 0.9600
C40 H40C 0.9600
C41 H41A 0.9600
C41 H41B 0.9600
C41 H41C 0.9600
S50 O50 1.509(4)
S50 C50 1.784(8)
S50 C51 1.811(7)
C50 H50A 0.9600
C50 H50B 0.9600
C50 H50C 0.9600
C51 H51A 0.9600
C51 H51B 0.9600
C51 H51C 0.9600
S60 O60 1.496(6)
S60 C60 1.690(11)
S60 C61 1.709(11)
C60 H60A 0.9600
C60 H60B 0.9600
C60 H60C 0.9600
C61 H61A 0.9600
C61 H61B 0.9600
C61 H61C 0.9600
O1 H1A 0.8496
O1 H1B 0.8501
O2 H2A 0.8497
O2 H2B 0.8504
O3 H3A 0.8498
O3 H3B 0.8501

loop_
_geom_hbond_atom_site_label_D
_geom_hbond_atom_site_label_H
_geom_hbond_atom_site_label_A
_geom_hbond_distance_DH
_geom_hbond_distance_HA
_geom_hbond_distance_DA
_geom_hbond_angle_DHA
_geom_hbond_site_symmetry_A
N4 H4A N13 0.86 2.15 2.996(3) 169.2 2_556
N4 H4B O1 0.86 2.11 2.959(4) 167.8 1_465
N5 H5A O2 0.86 2.18 3.036(4) 170.7 2_656
N5 H5B N11 0.86 2.21 3.019(3) 156.3 2_656
N9 H9A O50 0.86 1.94 2.786(4) 166.7 1_556
N10 H10C O40 0.86 2.07 2.902(5) 162.6 2_657
N10 H10D O30 0.86 2.03 2.887(5) 172.6 2_657
N14 H14A N3 0.86 2.14 2.970(4) 161.8 2_646
N14 H14B O2 0.86 2.21 3.017(4) 156.2 2_646
N15 H15C O1 0.86 2.12 2.935(4) 158.3 1_455
N15 H15D N1 0.86 2.15 2.986(3) 165.6 2_546
O1 H1A N6 0.85 2.07 2.898(3) 163.2 2_646
O1 H1B O3 0.85 1.87 2.708(4) 168.9 2_746
O2 H2A O3 0.85 2.00 2.841(5) 169.1 .
O2 H2B N8 0.85 2.24 2.952(3) 140.8 .
O3 H3A O60 0.85 1.94 2.785(8) 177.8 2_646
O3 H3B N2 0.85 2.16 2.968(4) 157.9 2_646

loop_
_geom_torsion_atom_site_label_1
_geom_torsion_atom_site_label_2
_geom_torsion_atom_site_label_3
_geom_torsion_atom_site_label_4
_geom_torsion
C2 C1 C7 N3 88.6(3)
C6 C1 C7 N3 -92.3(3)
C2 C1 C7 N1 -90.5(3)
C6 C1 C7 N1 88.6(3)
N3 C7 N1 C8 1.2(4)
C1 C7 N1 C8 -179.9(2)
C7 N1 C8 N4 179.8(3)
C7 N1 C8 N2 -1.2(5)
N4 C8 N2 C9 179.9(3)
N1 C8 N2 C9 0.9(5)
C8 N2 C9 N5 179.4(3)
C8 N2 C9 N3 -0.6(4)
N1 C7 N3 C9 -1.0(4)
C1 C7 N3 C9 -180.0(2)
N5 C9 N3 C7 -179.4(3)
N2 C9 N3 C7 0.7(4)
C6 C1 C2 C3 0.5(3)
C7 C1 C2 C3 179.50(18)
C6 C1 C2 C10 179.5(2)
C7 C1 C2 C10 -1.4(3)
C1 C2 C10 C11 95.0(3)
C3 C2 C10 C11 -86.0(3)
C1 C2 C3 C4 3.0(3)
C10 C2 C3 C4 -176.1(2)
C1 C2 C3 C12 -171.94(18)
C10 C2 C3 C12 9.0(3)
C4 C3 C12 N6 -77.2(3)
C2 C3 C12 N6 98.0(3)
C4 C3 C12 N8 103.4(3)
C2 C3 C12 N8 -81.3(3)
N8 C12 N6 C13 -0.1(4)
C3 C12 N6 C13 -179.5(2)
C12 N6 C13 N7 -1.2(5)
C12 N6 C13 N9 -179.2(3)
N9 C13 N7 C14 179.8(4)
N6 C13 N7 C14 1.8(5)
C13 N7 C14 N8 -1.2(6)
C13 N7 C14 N10 178.9(3)
N10 C14 N8 C12 -180.0(3)
N7 C14 N8 C12 0.1(5)
N6 C12 N8 C14 0.6(4)
C3 C12 N8 C14 179.9(2)
C2 C3 C4 C5 -3.8(3)
C12 C3 C4 C5 171.4(2)
C2 C3 C4 C15 176.2(2)
C12 C3 C4 C15 -8.6(3)
C3 C4 C15 C16 97.6(4)
C5 C4 C15 C16 -82.4(4)
C3 C4 C5 C6 1.1(3)
C15 C4 C5 C6 -178.8(2)
C3 C4 C5 C17 179.42(19)
C15 C4 C5 C17 -0.5(3)
C6 C5 C17 N13 -86.0(3)
C4 C5 C17 N13 95.6(3)
C6 C5 C17 N11 93.3(3)
C4 C5 C17 N11 -85.1(3)
N13 C17 N11 C18 -0.2(4)
C5 C17 N11 C18 -179.4(2)
C17 N11 C18 N14 -179.3(3)
C17 N11 C18 N12 -0.4(4)
N14 C18 N12 C19 179.3(3)
N11 C18 N12 C19 0.4(5)
C18 N12 C19 N15 179.6(3)
C18 N12 C19 N13 0.2(5)
N11 C17 N13 C19 0.7(4)
C5 C17 N13 C19 179.9(2)
N15 C19 N13 C17 179.9(3)
N12 C19 N13 C17 -0.7(4)
C4 C5 C6 C1 2.2(3)
C17 C5 C6 C1 -176.2(2)
C4 C5 C6 C20 -177.0(2)
C17 C5 C6 C20 4.6(3)
C2 C1 C6 C5 -3.0(3)
C7 C1 C6 C5 177.85(19)
C2 C1 C6 C20 176.15(19)
C7 C1 C6 C20 -3.0(3)
C5 C6 C20 C21 90.1(4)
C1 C6 C20 C21 -89.1(4)
